data_4328480
loop_
_publ_author_name
'Naohito Tsujii'
'Catherine A. Uvarov'
'Peter Klavins'
'Tanghong Yi'
'Susan M. Kauzlarich'

_publ_contact_author_address
;
National Institute for Materials Science, Sengen 1-2-1, Tsukuba 305-0047, Japan
;
_publ_contact_author_email 'tsujii.naohito@nims.go.jp, smkauzlarich@ucdavis.edu'
_publ_contact_author_name 'Naohito Tsujii'
_publ_section_title
;
 Crystal Structure and a Giant Magnetoresistance Effect in the New Zintl
 Compound Eu3Ga2P4
;
_journal_name_full 'Inorganic Chemistry'
_journal_page_first 2860
_journal_page_last 2866
_journal_paper_doi 10.1021/ic202018r
_journal_volume 51
_journal_year 2012
_chemical_formula_moiety 'Eu3 Ga2 P4'
_chemical_formula_sum 'Eu3 Ga2 P4'
_chemical_formula_weight 719.20
_chemical_name_common Eu3Ga2P4
_space_group_IT_number 15
_symmetry_cell_setting monoclinic
_symmetry_space_group_name_Hall '-C 2yc'
_symmetry_space_group_name_H-M 'C 1 2/c 1'
_atom_sites_solution_primary direct
_atom_sites_solution_secondary difmap
_audit_creation_method SHELXL-97
_audit_update_record
;
2012-01-18 # Formatted by publCIF
;
_cell_angle_alpha 90.00
_cell_angle_beta 90.2430(10)
_cell_angle_gamma 90.00
_cell_formula_units_Z 4
_cell_length_a 13.0245(12)
_cell_length_b 10.1167(10)
_cell_length_c 6.5580(6)
_cell_measurement_reflns_used 2675
_cell_measurement_temperature 90(2)
_cell_measurement_theta_max 30.84
_cell_measurement_theta_min 4.03
_cell_volume 864.11(14)
_computing_cell_refinement 'Bruker Saint'
_computing_data_collection 'Bruker Smart'
_computing_data_reduction 'Bruker Saint'
_computing_molecular_graphics 'Crystal Maker 7.1'
_computing_publication_material 'Bruker SHELXTL'
_computing_structure_refinement 'SHELXL-97 (Sheldrick, 1997)'
_computing_structure_solution 'SHELXS-97 (Sheldrick, 1990)'
_diffrn_ambient_temperature 90(2)
_diffrn_measured_fraction_theta_full 0.998
_diffrn_measured_fraction_theta_max 0.998
_diffrn_measurement_device_type SMART1000
_diffrn_radiation_monochromator graphite
_diffrn_radiation_source 'fine-focus sealed tube'
_diffrn_radiation_type MoK\a
_diffrn_radiation_wavelength 0.71073
_diffrn_reflns_av_R_equivalents 0.0194
_diffrn_reflns_av_sigmaI/netI 0.0156
_diffrn_reflns_limit_h_max 16
_diffrn_reflns_limit_h_min -16
_diffrn_reflns_limit_k_max 13
_diffrn_reflns_limit_k_min -13
_diffrn_reflns_limit_l_max 8
_diffrn_reflns_limit_l_min -8
_diffrn_reflns_number 4663
_diffrn_reflns_theta_full 27.50
_diffrn_reflns_theta_max 27.50
_diffrn_reflns_theta_min 2.55
_exptl_absorpt_coefficient_mu 28.256
_exptl_absorpt_correction_T_max 0.5626
_exptl_absorpt_correction_T_min 0.2733
_exptl_absorpt_correction_type multi-scan
_exptl_absorpt_process_details 'SADABS 2.1 (Sheldrick, 2003)'
_exptl_crystal_colour Metallic-Grey
_exptl_crystal_density_diffrn 5.528
_exptl_crystal_description Flake
_exptl_crystal_F_000 1244
_exptl_crystal_size_max 0.06
_exptl_crystal_size_mid 0.05
_exptl_crystal_size_min 0.02
_refine_diff_density_max 1.528
_refine_diff_density_min -1.401
_refine_diff_density_rms 0.300
_refine_ls_extinction_coef 0.00036(6)
_refine_ls_extinction_expression Fc^*^=kFc[1+0.001xFc^2^\l^3^/sin(2\q)]^-1/4^
_refine_ls_extinction_method SHELXL
_refine_ls_goodness_of_fit_ref 1.070
_refine_ls_matrix_type full
_refine_ls_number_parameters 43
_refine_ls_number_reflns 1002
_refine_ls_number_restraints 0
_refine_ls_restrained_S_all 1.070
_refine_ls_R_factor_all 0.0245
_refine_ls_R_factor_gt 0.0214
_refine_ls_shift/su_max 0.000
_refine_ls_shift/su_mean 0.000
_refine_ls_structure_factor_coef Fsqd
_refine_ls_weighting_details 'calc w=1/[\s^2^(Fo^2^)+(0.0380P)^2^+1.1065P] where P=(Fo^2^+2Fc^2^)/3'
_refine_ls_weighting_scheme calc
_refine_ls_wR_factor_gt 0.0531
_refine_ls_wR_factor_ref 0.0545
_reflns_number_gt 921
_reflns_number_total 1002
_reflns_threshold_expression >2sigma(I)
_cod_data_source_file ic202018r_si_002.cif
_cod_data_source_block n090114a
_cod_original_sg_symbol_H-M 'C 2/c'
_cod_database_code 4328480

loop_
_symmetry_equiv_pos_as_xyz
'x, y, z'
'-x, y, -z+1/2'
'x+1/2, y+1/2, z'
'-x+1/2, y+1/2, -z+1/2'
'-x, -y, -z'
'x, -y, z-1/2'
'-x+1/2, -y+1/2, -z'
'x+1/2, -y+1/2, z-1/2'

loop_
_atom_site_label
_atom_site_type_symbol
_atom_site_fract_x
_atom_site_fract_y
_atom_site_fract_z
_atom_site_U_iso_or_equiv
_atom_site_adp_type
_atom_site_occupancy
_atom_site_symmetry_multiplicity
_atom_site_calc_flag
_atom_site_refinement_flags
Eu1 Eu 0.37793(2) 0.12776(2) 0.03614(4) 0.00692(12) Uani 1 1 d .
Eu2 Eu 0.0000 0.10022(4) 0.2500 0.00616(13) Uani 1 2 d S
Ga1 Ga 0.29668(5) 0.37872(5) 0.41575(10) 0.00594(16) Uani 1 1 d .
P1 P 0.11727(10) 0.32501(14) 0.4759(2) 0.0067(3) Uani 1 1 d .
P2 P 0.34354(10) 0.41530(14) 0.0704(2) 0.0062(3) Uani 1 1 d .

loop_
_atom_site_aniso_label
_atom_site_aniso_U_11
_atom_site_aniso_U_22
_atom_site_aniso_U_33
_atom_site_aniso_U_23
_atom_site_aniso_U_13
_atom_site_aniso_U_12
Eu1 0.00626(17) 0.00613(17) 0.00837(17) -0.00007(9) -0.00065(11) 0.00011(9)
Eu2 0.00606(19) 0.0069(2) 0.0056(2) 0.000 -0.00030(14) 0.000
Ga1 0.0066(3) 0.0060(3) 0.0053(3) -0.0002(2) -0.0001(2) -0.0001(2)
P1 0.0062(6) 0.0068(7) 0.0070(7) -0.0003(5) -0.0010(5) -0.0001(5)
P2 0.0059(7) 0.0077(7) 0.0051(7) 0.0002(5) 0.0001(5) 0.0003(5)

loop_
_atom_type_symbol
_atom_type_description
_atom_type_scat_dispersion_real
_atom_type_scat_dispersion_imag
_atom_type_scat_source
P P 0.1023 0.0942 'International Tables Vol C Tables 4.2.6.8 and 6.1.1.4'
Ga Ga 0.2307 1.6083 'International Tables Vol C Tables 4.2.6.8 and 6.1.1.4'
Eu Eu -0.1578 3.6682 'International Tables Vol C Tables 4.2.6.8 and 6.1.1.4'

loop_
_geom_angle_atom_site_label_1
_geom_angle_atom_site_label_2
_geom_angle_atom_site_label_3
_geom_angle
_geom_angle_site_symmetry_1
_geom_angle_site_symmetry_3
P2 Eu1 P2 90.85(4) . 7
P2 Eu1 P1 171.89(4) . 4_545
P2 Eu1 P1 82.44(4) 7 4_545
P2 Eu1 P1 90.60(4) . 8
P2 Eu1 P1 159.39(4) 7 8
P1 Eu1 P1 97.28(3) 4_545 8
P2 Eu1 P1 77.39(4) . 7_556
P2 Eu1 P1 105.46(4) 7 7_556
P1 Eu1 P1 99.95(4) 4_545 7_556
P1 Eu1 P1 94.92(4) 8 7_556
P2 Eu1 P1 86.56(4) . 7
P2 Eu1 P1 79.14(3) 7 7
P1 Eu1 P1 96.59(4) 4_545 7
P1 Eu1 P1 80.43(4) 8 7
P1 Eu1 P1 163.27(5) 7_556 7
P2 Eu1 Ga1 128.29(3) . 4_545
P2 Eu1 Ga1 43.32(3) 7 4_545
P1 Eu1 Ga1 43.74(3) 4_545 4_545
P1 Eu1 Ga1 141.00(3) 8 4_545
P1 Eu1 Ga1 91.59(3) 7_556 4_545
P1 Eu1 Ga1 102.17(3) 7 4_545
P2 Eu1 Eu2 50.97(3) . 7
P2 Eu1 Eu2 113.94(3) 7 7
P1 Eu1 Eu2 136.26(3) 4_545 7
P1 Eu1 Eu2 53.19(3) 8 7
P1 Eu1 Eu2 112.69(3) 7_556 7
P1 Eu1 Eu2 51.87(2) 7 7
Ga1 Eu1 Eu2 152.389(13) 4_545 7
P2 Eu1 Ga1 39.77(3) . .
P2 Eu1 Ga1 88.79(3) 7 .
P1 Eu1 Ga1 134.97(3) 4_545 .
P1 Eu1 Ga1 105.24(3) 8 .
P1 Eu1 Ga1 40.56(3) 7_556 .
P1 Eu1 Ga1 125.02(3) 7 .
Ga1 Eu1 Ga1 104.546(11) 4_545 .
Eu2 Eu1 Ga1 87.461(13) 7 .
P2 Eu1 Ga1 89.17(3) . 7
P2 Eu1 Ga1 39.55(3) 7 7
P1 Eu1 Ga1 88.53(3) 4_545 7
P1 Eu1 Ga1 119.93(3) 8 7
P1 Eu1 Ga1 142.92(3) 7_556 7
P1 Eu1 Ga1 39.60(2) 7 7
Ga1 Eu1 Ga1 69.863(15) 4_545 7
Eu2 Eu1 Ga1 82.631(12) 7 7
Ga1 Eu1 Ga1 111.737(14) . 7
P2 Eu1 Eu1 138.00(3) . 5_655
P2 Eu1 Eu1 128.57(3) 7 5_655
P1 Eu1 Eu1 49.85(3) 4_545 5_655
P1 Eu1 Eu1 47.44(3) 8 5_655
P1 Eu1 Eu1 101.21(3) 7_556 5_655
P1 Eu1 Eu1 87.54(3) 7 5_655
Ga1 Eu1 Eu1 93.574(15) 4_545 5_655
Eu2 Eu1 Eu1 94.288(11) 7 5_655
Ga1 Eu1 Eu1 136.657(16) . 5_655
Ga1 Eu1 Eu1 111.431(14) 7 5_655
P2 Eu1 Eu1 45.86(3) . 7
P2 Eu1 Eu1 44.99(3) 7 7
P1 Eu1 Eu1 127.27(3) 4_545 7
P1 Eu1 Eu1 132.78(3) 8 7
P1 Eu1 Eu1 92.12(3) 7_556 7
P1 Eu1 Eu1 79.76(2) 7 7
Ga1 Eu1 Eu1 85.176(15) 4_545 7
Eu2 Eu1 Eu1 81.145(10) 7 7
Ga1 Eu1 Eu1 56.046(12) . 7
Ga1 Eu1 Eu1 55.691(11) 7 7
Eu1 Eu1 Eu1 166.652(16) 5_655 7
P2 Eu2 P2 173.87(6) 8_456 7
P2 Eu2 P2 77.03(4) 8_456 3_445
P2 Eu2 P2 99.08(3) 7 3_445
P2 Eu2 P2 99.08(3) 8_456 4_545
P2 Eu2 P2 77.03(4) 7 4_545
P2 Eu2 P2 102.94(5) 3_445 4_545
P2 Eu2 P1 92.24(4) 8_456 .
P2 Eu2 P1 92.24(4) 7 .
P2 Eu2 P1 166.65(4) 3_445 .
P2 Eu2 P1 86.42(4) 4_545 .
P2 Eu2 P1 92.24(4) 8_456 2
P2 Eu2 P1 92.24(4) 7 2
P2 Eu2 P1 86.42(4) 3_445 2
P2 Eu2 P1 166.65(4) 4_545 2
P1 Eu2 P1 86.07(5) . 2
P2 Eu2 Ga1 94.71(3) 8_456 7_556
P2 Eu2 Ga1 85.67(3) 7 7_556
P2 Eu2 Ga1 143.94(3) 3_445 7_556
P2 Eu2 Ga1 43.01(3) 4_545 7_556
P1 Eu2 Ga1 43.59(3) . 7_556
P1 Eu2 Ga1 129.32(3) 2 7_556
P2 Eu2 Ga1 85.67(3) 8_456 8_455
P2 Eu2 Ga1 94.71(3) 7 8_455
P2 Eu2 Ga1 43.01(3) 3_445 8_455
P2 Eu2 Ga1 143.94(3) 4_545 8_455
P1 Eu2 Ga1 129.33(3) . 8_455
P1 Eu2 Ga1 43.59(3) 2 8_455
Ga1 Eu2 Ga1 172.89(2) 7_556 8_455
P2 Eu2 Ga1 41.01(3) 8_456 3_445
P2 Eu2 Ga1 133.53(3) 7 3_445
P2 Eu2 Ga1 40.55(3) 3_445 3_445
P2 Eu2 Ga1 89.58(3) 4_545 3_445
P1 Eu2 Ga1 131.63(3) . 3_445
P1 Eu2 Ga1 103.65(3) 2 3_445
Ga1 Eu2 Ga1 114.040(13) 7_556 3_445
Ga1 Eu2 Ga1 70.670(15) 8_455 3_445
P2 Eu2 Ga1 133.53(3) 8_456 4_545
P2 Eu2 Ga1 41.01(3) 7 4_545
P2 Eu2 Ga1 89.58(3) 3_445 4_545
P2 Eu2 Ga1 40.55(3) 4_545 4_545
P1 Eu2 Ga1 103.65(3) . 4_545
P1 Eu2 Ga1 131.63(3) 2 4_545
Ga1 Eu2 Ga1 70.670(15) 7_556 4_545
Ga1 Eu2 Ga1 114.040(13) 8_455 4_545
Ga1 Eu2 Ga1 103.97(2) 3_445 4_545
P2 Eu2 Eu1 51.33(3) 8_456 8_456
P2 Eu2 Eu1 134.79(3) 7 8_456
P2 Eu2 Eu1 111.75(3) 3_445 8_456
P2 Eu2 Eu1 123.88(3) 4_545 8_456
P1 Eu2 Eu1 54.91(3) . 8_456
P1 Eu2 Eu1 59.07(3) 2 8_456
Ga1 Eu2 Eu1 87.820(13) 7_556 8_456
Ga1 Eu2 Eu1 86.886(13) 8_455 8_456
Ga1 Eu2 Eu1 89.524(12) 3_445 8_456
Ga1 Eu2 Eu1 157.795(12) 4_545 8_456
P2 Eu2 Eu1 134.79(3) 8_456 7
P2 Eu2 Eu1 51.33(3) 7 7
P2 Eu2 Eu1 123.88(3) 3_445 7
P2 Eu2 Eu1 111.75(3) 4_545 7
P1 Eu2 Eu1 59.07(3) . 7
P1 Eu2 Eu1 54.91(3) 2 7
Ga1 Eu2 Eu1 86.886(13) 7_556 7
Ga1 Eu2 Eu1 87.820(13) 8_455 7
Ga1 Eu2 Eu1 157.795(12) 3_445 7
Ga1 Eu2 Eu1 89.524(12) 4_545 7
Eu1 Eu2 Eu1 83.697(13) 8_456 7
P2 Ga1 P2 101.65(4) . 6_566
P2 Ga1 P1 116.10(5) . .
P2 Ga1 P1 111.64(5) 6_566 .
P2 Ga1 P1 106.75(5) . 7_556
P2 Ga1 P1 119.58(5) 6_566 7_556
P1 Ga1 P1 101.75(5) . 7_556
P2 Ga1 Eu1 98.46(4) . 4
P2 Ga1 Eu1 59.13(3) 6_566 4
P1 Ga1 Eu1 60.56(4) . 4
P1 Ga1 Eu1 154.07(4) 7_556 4
P2 Ga1 Eu2 113.44(4) . 7_556
P2 Ga1 Eu2 58.79(4) 6_566 7_556
P1 Ga1 Eu2 130.41(4) . 7_556
P1 Ga1 Eu2 61.12(4) 7_556 7_556
Eu1 Ga1 Eu2 114.051(18) 4 7_556
P2 Ga1 Eu2 55.21(4) . 3
P2 Ga1 Eu2 53.58(3) 6_566 3
P1 Ga1 Eu2 152.46(4) . 3
P1 Ga1 Eu2 105.79(4) 7_556 3
Eu1 Ga1 Eu2 93.388(16) 4 3
Eu2 Ga1 Eu2 65.960(13) 7_556 3
P2 Ga1 Eu1 52.60(4) . .
P2 Ga1 Eu1 143.69(4) 6_566 .
P1 Ga1 Eu1 103.46(4) . .
P1 Ga1 Eu1 59.19(3) 7_556 .
Eu1 Ga1 Eu1 139.41(2) 4 .
Eu2 Ga1 Eu1 104.419(17) 7_556 .
Eu2 Ga1 Eu1 90.629(16) 3 .
P2 Ga1 Eu1 53.39(4) . 7
P2 Ga1 Eu1 120.35(4) 6_566 7
P1 Ga1 Eu1 62.74(3) . 7
P1 Ga1 Eu1 119.50(4) 7_556 7
Eu1 Ga1 Eu1 71.441(13) 4 7
Eu2 Ga1 Eu1 166.83(2) 7_556 7
Eu2 Ga1 Eu1 102.451(17) 3 7
Eu1 Ga1 Eu1 68.263(14) . 7
Ga1 P1 Ga1 78.25(5) . 7_556
Ga1 P1 Eu1 75.69(4) . 4
Ga1 P1 Eu1 147.03(6) 7_556 4
Ga1 P1 Eu2 123.77(5) . .
Ga1 P1 Eu2 75.30(4) 7_556 .
Eu1 P1 Eu2 136.74(5) 4 .
Ga1 P1 Eu1 158.33(6) . 8_456
Ga1 P1 Eu1 122.54(5) 7_556 8_456
Eu1 P1 Eu1 82.72(3) 4 8_456
Eu2 P1 Eu1 71.91(3) . 8_456
Ga1 P1 Eu1 96.48(4) . 7_556
Ga1 P1 Eu1 80.25(4) 7_556 7_556
Eu1 P1 Eu1 82.97(3) 4 7_556
Eu2 P1 Eu1 125.89(5) . 7_556
Eu1 P1 Eu1 82.53(3) 8_456 7_556
Ga1 P1 Eu1 77.65(4) . 7
Ga1 P1 Eu1 113.27(5) 7_556 7
Eu1 P1 Eu1 80.40(3) 4 7
Eu2 P1 Eu1 69.06(3) . 7
Eu1 P1 Eu1 97.12(4) 8_456 7
Eu1 P1 Eu1 163.27(5) 7_556 7
Ga1 P2 Ga1 118.21(6) . 6_565
Ga1 P2 Eu2 148.74(6) . 7
Ga1 P2 Eu2 85.41(4) 6_565 7
Ga1 P2 Eu1 87.63(4) . .
Ga1 P2 Eu1 149.72(6) 6_565 .
Eu2 P2 Eu1 77.70(3) 7 .
Ga1 P2 Eu1 87.06(4) . 7
Ga1 P2 Eu1 77.56(4) 6_565 7
Eu2 P2 Eu1 119.70(5) 7 7
Eu1 P2 Eu1 89.15(4) . 7
Ga1 P2 Eu2 84.25(4) . 3
Ga1 P2 Eu2 78.19(4) 6_565 3
Eu2 P2 Eu2 80.92(3) 7 3
Eu1 P2 Eu2 122.74(5) . 3
Eu1 P2 Eu2 146.39(5) 7 3

loop_
_geom_bond_atom_site_label_1
_geom_bond_atom_site_label_2
_geom_bond_distance
_geom_bond_site_symmetry_2
Eu1 P2 2.9519(14) .
Eu1 P2 2.9968(14) 7
Eu1 P1 3.0645(15) 4_545
Eu1 P1 3.1799(14) 8
Eu1 P1 3.2356(14) 7_556
Eu1 P1 3.3929(14) 7
Eu1 Ga1 3.4097(7) 4_545
Eu1 Eu2 3.6943(4) 7
Eu1 Ga1 3.7128(7) .
Eu1 Ga1 3.7285(7) 7
Eu1 Eu1 4.1270(6) 5_655
Eu1 Eu1 4.1752(6) 7
Eu2 P2 2.9372(13) 8_456
Eu2 P2 2.9372(13) 7
Eu2 P2 3.0033(14) 3_445
Eu2 P2 3.0033(14) 4_545
Eu2 P1 3.1114(14) .
Eu2 P1 3.1114(14) 2
Eu2 Ga1 3.4371(7) 7_556
Eu2 Ga1 3.4371(7) 8_455
Eu2 Ga1 3.6387(7) 3_445
Eu2 Ga1 3.6387(7) 4_545
Eu2 Eu1 3.6943(4) 8_456
Eu2 Eu1 3.6943(4) 7
Ga1 P2 2.3773(15) .
Ga1 P2 2.3953(15) 6_566
Ga1 P1 2.4330(15) .
Ga1 P1 2.4499(15) 7_556
Ga1 Eu1 3.4096(7) 4
Ga1 Eu2 3.4371(7) 7_556
Ga1 Eu2 3.6387(7) 3
Ga1 Eu1 3.7284(7) 7
P1 Ga1 2.4498(15) 7_556
P1 Eu1 3.0645(15) 4
P1 Eu1 3.1800(14) 8_456
P1 Eu1 3.2356(14) 7_556
P1 Eu1 3.3929(14) 7
P2 Ga1 2.3953(15) 6_565
P2 Eu2 2.9372(13) 7
P2 Eu1 2.9968(14) 7
P2 Eu2 3.0033(14) 3
